data_7006826
loop_
_publ_author_name
'Layfield, Richard A.'
'Bashall, Alan'
'McPartlin, Mary'
'Rawson, Jeremy M.'
'Wright, Dominic S.'

_publ_section_title
;
 A structural and magnetic study of organolanthanide(III) amides.
;
_journal_issue 13
_journal_name_full 'Dalton transactions (Cambridge, England : 2003)'
_journal_page_first 1660
_journal_page_last 1666
_journal_paper_doi 10.1039/b514470a
_journal_year 2006
_chemical_formula_sum 'C32 H36 N6 Nd2'
_chemical_formula_weight 793.15
_chemical_name_systematic
;
?
;
_space_group_IT_number 14
_symmetry_cell_setting monoclinic
_symmetry_space_group_name_Hall '-P 2yn'
_symmetry_space_group_name_H-M 'P 1 21/n 1'
_atom_sites_solution_hydrogens geom
_atom_sites_solution_primary direct
_atom_sites_solution_secondary difmap
_audit_creation_method SHELXL-97
_cell_angle_alpha 90.00
_cell_angle_beta 108.30(2)
_cell_angle_gamma 90.00
_cell_formula_units_Z 4
_cell_length_a 12.155(3)
_cell_length_b 16.870(5)
_cell_length_c 16.225(3)
_cell_measurement_temperature 223(2)
_cell_volume 3158.8(14)
_computing_cell_refinement 'Bruker XSCANS'
_computing_data_collection 'Bruker XSCANS'
_computing_data_reduction 'Bruker XSCANS'
_computing_molecular_graphics 'Bruker SHELXTL'
_computing_publication_material 'Bruker SHELXTL'
_computing_structure_refinement 'SHELXL-97 (Sheldrick, 1997)'
_computing_structure_solution 'SHELXS-97 (Sheldrick, 1990)'
_diffrn_ambient_temperature 293(2)
_diffrn_measured_fraction_theta_full 0.998
_diffrn_measured_fraction_theta_max 0.998
_diffrn_measurement_device_type 'Bruker P4'
_diffrn_measurement_method theta/2theta
_diffrn_radiation_monochromator graphite
_diffrn_radiation_source 'fine-focus sealed tube'
_diffrn_radiation_type MoK\a
_diffrn_radiation_wavelength 0.71073
_diffrn_reflns_av_R_equivalents 0.0212
_diffrn_reflns_av_sigmaI/netI 0.0423
_diffrn_reflns_limit_h_max 13
_diffrn_reflns_limit_h_min -1
_diffrn_reflns_limit_k_max 1
_diffrn_reflns_limit_k_min -18
_diffrn_reflns_limit_l_max 17
_diffrn_reflns_limit_l_min -17
_diffrn_reflns_number 5529
_diffrn_reflns_theta_full 23.00
_diffrn_reflns_theta_max 23.00
_diffrn_reflns_theta_min 1.79
_diffrn_standards_decay_% 0
_diffrn_standards_interval_count 97
_diffrn_standards_number 3
_exptl_absorpt_coefficient_mu 3.281
_exptl_absorpt_correction_T_max 1.000
_exptl_absorpt_correction_T_min 0.842
_exptl_absorpt_correction_type psi-scan
_exptl_crystal_colour blue
_exptl_crystal_density_diffrn 1.668
_exptl_crystal_density_method 'not measured'
_exptl_crystal_F_000 1560
_exptl_crystal_size_max 0.34
_exptl_crystal_size_mid 0.14
_exptl_crystal_size_min 0.12
_refine_diff_density_max 0.492
_refine_diff_density_min -0.581
_refine_diff_density_rms 0.114
_refine_ls_extinction_method none
_refine_ls_goodness_of_fit_ref 1.067
_refine_ls_hydrogen_treatment mixed
_refine_ls_matrix_type full
_refine_ls_number_parameters 392
_refine_ls_number_reflns 4396
_refine_ls_number_restraints 0
_refine_ls_restrained_S_all 1.067
_refine_ls_R_factor_all 0.0443
_refine_ls_R_factor_gt 0.0298
_refine_ls_shift/su_max 0.573
_refine_ls_shift/su_mean 0.018
_refine_ls_structure_factor_coef Fsqd
_refine_ls_weighting_details 'calc w=1/[\s^2^(Fo^2^)+(0.0218P)^2^+3.6380P] where P=(Fo^2^+2Fc^2^)/3'
_refine_ls_weighting_scheme calc
_refine_ls_wR_factor_gt 0.0582
_refine_ls_wR_factor_ref 0.0665
_reflns_number_gt 3462
_reflns_number_total 4396
_reflns_threshold_expression >2sigma(I)
_cod_data_source_file b514470a.txt
_cod_data_source_block nx486
_cod_depositor_comments
;
The following automatic conversions were performed:

'_exptl_absorpt_correction_type' tag value 'psi-scans' was replaced
with 'psi-scan' value.

Automatic conversion script
Id: cif_fix_values 1646 2011-03-28 12:23:43Z adriana 
;
_cod_original_cell_volume 3158.7(14)
_cod_original_sg_symbol_H-M P2(1)/n
_cod_database_code 7006826

loop_
_symmetry_equiv_pos_as_xyz
'x, y, z'
'-x+1/2, y+1/2, -z+1/2'
'-x, -y, -z'
'x-1/2, -y-1/2, z-1/2'

loop_
_atom_site_label
_atom_site_type_symbol
_atom_site_fract_x
_atom_site_fract_y
_atom_site_fract_z
_atom_site_U_iso_or_equiv
_atom_site_adp_type
_atom_site_occupancy
_atom_site_symmetry_multiplicity
_atom_site_calc_flag
_atom_site_refinement_flags
_atom_site_disorder_assembly
_atom_site_disorder_group
Nd1 Nd 0.22318(3) 0.843307(19) 0.70540(2) 0.02639(11) Uani 1 1 d . . .
Nd2 Nd 0.37112(3) 0.734705(19) 0.55644(2) 0.02503(10) Uani 1 1 d . . .
N1 N 0.2400(4) 0.7048(3) 0.6461(4) 0.0302(13) Uani 1 1 d . . .
H1N H 0.282(5) 0.670(3) 0.666(4) 0.026(19) Uiso 1 1 d . . .
C11 C 0.1267(5) 0.6856(4) 0.6284(4) 0.0292(15) Uani 1 1 d . . .
N12 N 0.0564(4) 0.7502(3) 0.6219(3) 0.0314(12) Uani 1 1 d . . .
C13 C -0.0579(5) 0.7360(4) 0.6072(4) 0.0384(17) Uani 1 1 d . . .
C14 C -0.0989(6) 0.6597(4) 0.5997(4) 0.0444(18) Uani 1 1 d . . .
H14 H -0.1771 0.6499 0.5908 0.053 Uiso 1 1 calc R . .
C15 C -0.0232(6) 0.5981(4) 0.6056(4) 0.0348(16) Uani 1 1 d . . .
N16 N 0.0903(4) 0.6091(3) 0.6204(3) 0.0344(13) Uani 1 1 d . . .
C131 C -0.1336(6) 0.8072(4) 0.6006(6) 0.067(2) Uani 1 1 d . . .
H13A H -0.1198 0.8442 0.5601 0.100 Uiso 1 1 calc R . .
H13B H -0.1163 0.8318 0.6566 0.100 Uiso 1 1 calc R . .
H13C H -0.2135 0.7912 0.5811 0.100 Uiso 1 1 calc R . .
C151 C -0.0662(6) 0.5129(4) 0.5946(5) 0.051(2) Uani 1 1 d . . .
H15A H -0.0584 0.4905 0.6506 0.076 Uiso 1 1 calc R . .
H15B H -0.0212 0.4826 0.5668 0.076 Uiso 1 1 calc R . .
H15C H -0.1462 0.5120 0.5596 0.076 Uiso 1 1 calc R . .
N2 N 0.4256(5) 0.8298(3) 0.6892(4) 0.0285(13) Uani 1 1 d . . .
H2N H 0.449(5) 0.823(3) 0.735(3) 0.022(19) Uiso 1 1 d . . .
C21 C 0.5011(5) 0.8734(3) 0.6615(4) 0.0225(13) Uani 1 1 d . . .
N22 N 0.4872(4) 0.8635(3) 0.5748(3) 0.0276(12) Uani 1 1 d . . .
C23 C 0.5639(5) 0.9005(3) 0.5426(4) 0.0281(14) Uani 1 1 d . . .
C24 C 0.6502(5) 0.9470(4) 0.5955(4) 0.0346(16) Uani 1 1 d . . .
H24 H 0.7030 0.9723 0.5736 0.041 Uiso 1 1 calc R . .
C25 C 0.6577(5) 0.9559(4) 0.6827(4) 0.0346(16) Uani 1 1 d . . .
N26 N 0.5842(4) 0.9189(3) 0.7161(3) 0.0303(12) Uani 1 1 d . . .
C231 C 0.5530(6) 0.8860(4) 0.4500(4) 0.0450(18) Uani 1 1 d . . .
H23A H 0.4809 0.9073 0.4137 0.068 Uiso 1 1 calc R . .
H23B H 0.5552 0.8300 0.4401 0.068 Uiso 1 1 calc R . .
H23C H 0.6160 0.9113 0.4365 0.068 Uiso 1 1 calc R . .
C251 C 0.7500(7) 1.0060(5) 0.7446(5) 0.066(3) Uani 1 1 d . . .
H25A H 0.8250 0.9887 0.7440 0.098 Uiso 1 1 calc R . .
H25B H 0.7449 1.0006 0.8022 0.098 Uiso 1 1 calc R . .
H25C H 0.7389 1.0605 0.7270 0.098 Uiso 1 1 calc R . .
C31 C 0.1047(8) 0.9495(4) 0.5799(5) 0.061(2) Uani 1 1 d . . .
C32 C 0.0854(7) 0.9777(4) 0.6546(6) 0.059(2) Uani 1 1 d . . .
C33 C 0.1911(7) 1.0072(4) 0.7104(5) 0.054(2) Uani 1 1 d . . .
C34 C 0.2745(6) 0.9968(4) 0.6693(5) 0.0467(19) Uani 1 1 d . . .
C35 C 0.2209(7) 0.9615(4) 0.5890(5) 0.050(2) Uani 1 1 d . . .
C41 C 0.3340(7) 0.8099(10) 0.8773(5) 0.091(4) Uani 1 1 d . . .
C42 C 0.2653(13) 0.8740(8) 0.8761(5) 0.084(3) Uani 1 1 d . . .
C43 C 0.1563(12) 0.8557(9) 0.8496(7) 0.097(4) Uani 1 1 d . . .
C44 C 0.1456(10) 0.7797(9) 0.8342(6) 0.081(3) Uani 1 1 d . . .
C45 C 0.2500(14) 0.7447(5) 0.8479(5) 0.081(3) Uani 1 1 d . . .
C51 C 0.1659(7) 0.6998(5) 0.4295(5) 0.055(2) Uani 1 1 d . . .
C52 C 0.1608(6) 0.7807(5) 0.4400(4) 0.049(2) Uani 1 1 d . . .
C53 C 0.2432(8) 0.8153(5) 0.4094(5) 0.059(2) Uani 1 1 d . . .
C54 C 0.2980(7) 0.7540(7) 0.3775(5) 0.071(3) Uani 1 1 d . . .
C55 C 0.2463(8) 0.6835(6) 0.3909(5) 0.067(3) Uani 1 1 d . . .
C61 C 0.5747(6) 0.6616(5) 0.5589(5) 0.0491(19) Uani 1 1 d . . .
C62 C 0.4920(7) 0.6036(5) 0.5326(5) 0.057(2) Uani 1 1 d . . .
C63 C 0.4556(7) 0.5851(4) 0.6034(7) 0.069(3) Uani 1 1 d . . .
C64 C 0.5173(8) 0.6322(6) 0.6728(5) 0.065(3) Uani 1 1 d . . .
C65 C 0.5909(6) 0.6800(5) 0.6441(5) 0.054(2) Uani 1 1 d . . .
H31 H 0.0429 0.9292 0.5414 0.04(2) Uiso 1 1 d . . .
H32 H 0.0082 0.9812 0.6800 0.07(2) Uiso 1 1 d . . .
H33 H 0.2056 1.0177 0.7822 0.19(5) Uiso 1 1 d . . .
H34 H 0.3756 1.0015 0.6980 0.06(2) Uiso 1 1 d . . .
H35 H 0.2459 0.9450 0.5375 0.07(2) Uiso 1 1 d . . .
H41 H 0.4021 0.8005 0.8982 0.11(4) Uiso 1 1 d . . .
H42 H 0.2831 0.9169 0.8777 0.10(4) Uiso 1 1 d . . .
H43 H 0.1062 0.8790 0.8424 0.118 Uiso 1 1 d . . .
H44 H 0.0857 0.7562 0.8219 0.09(4) Uiso 1 1 d . . .
H45 H 0.2866 0.7018 0.8378 0.09(3) Uiso 1 1 d . . .
H51 H 0.1223 0.6681 0.4419 0.06(3) Uiso 1 1 d . . .
H52 H 0.1068 0.8061 0.4620 0.06(2) Uiso 1 1 d . . .
H53 H 0.2589 0.8645 0.4025 0.07(3) Uiso 1 1 d . . .
H54 H 0.3528 0.7622 0.3580 0.06(2) Uiso 1 1 d . . .
H55 H 0.2579 0.6331 0.3776 0.14(4) Uiso 1 1 d . . .
H61 H 0.6111 0.6843 0.5219 0.04(2) Uiso 1 1 d . . .
H62 H 0.4619 0.5711 0.4794 0.10(3) Uiso 1 1 d . . .
H63 H 0.4074 0.5418 0.5981 0.08(3) Uiso 1 1 d . . .
H64 H 0.5059 0.6313 0.7200 0.07(3) Uiso 1 1 d . . .
H65 H 0.6459 0.7168 0.6821 0.06(2) Uiso 1 1 d . . .

loop_
_atom_site_aniso_label
_atom_site_aniso_U_11
_atom_site_aniso_U_22
_atom_site_aniso_U_33
_atom_site_aniso_U_23
_atom_site_aniso_U_13
_atom_site_aniso_U_12
Nd1 0.0271(2) 0.02576(19) 0.02896(19) 0.00045(15) 0.01259(15) -0.00119(15)
Nd2 0.02193(19) 0.02288(18) 0.0304(2) -0.00290(15) 0.00848(15) -0.00067(15)
N1 0.020(3) 0.023(3) 0.049(4) 0.004(3) 0.013(3) 0.002(3)
C11 0.028(4) 0.036(4) 0.024(3) -0.001(3) 0.009(3) 0.001(3)
N12 0.026(3) 0.028(3) 0.039(3) 0.001(2) 0.008(3) 0.003(2)
C13 0.017(4) 0.055(4) 0.043(4) 0.000(4) 0.008(3) 0.004(3)
C14 0.020(4) 0.059(5) 0.054(5) -0.007(4) 0.012(3) -0.011(4)
C15 0.035(4) 0.040(4) 0.031(4) 0.001(3) 0.012(3) -0.006(3)
N16 0.033(3) 0.031(3) 0.040(3) 0.001(3) 0.014(3) -0.007(3)
C131 0.027(4) 0.057(5) 0.113(7) -0.015(5) 0.016(5) 0.009(4)
C151 0.049(5) 0.047(4) 0.057(5) 0.007(4) 0.017(4) -0.019(4)
N2 0.031(3) 0.026(3) 0.030(3) 0.002(3) 0.011(3) -0.004(2)
C21 0.021(3) 0.017(3) 0.032(4) 0.003(3) 0.012(3) 0.003(3)
N22 0.032(3) 0.025(3) 0.029(3) -0.003(2) 0.014(2) -0.001(2)
C23 0.027(3) 0.027(3) 0.033(4) 0.005(3) 0.013(3) 0.006(3)
C24 0.028(4) 0.034(4) 0.046(4) 0.004(3) 0.017(3) -0.005(3)
C25 0.031(4) 0.026(3) 0.040(4) 0.011(3) 0.002(3) -0.005(3)
N26 0.030(3) 0.029(3) 0.029(3) 0.002(2) 0.005(2) -0.012(3)
C231 0.063(5) 0.041(4) 0.040(4) 0.001(3) 0.029(4) -0.010(4)
C251 0.068(6) 0.068(5) 0.049(5) 0.001(4) 0.001(4) -0.047(5)
C31 0.065(6) 0.030(4) 0.067(6) 0.013(4) -0.011(5) 0.012(4)
C32 0.066(6) 0.029(4) 0.093(7) 0.007(4) 0.041(5) 0.021(4)
C33 0.074(6) 0.028(4) 0.074(6) -0.006(4) 0.042(5) -0.003(4)
C34 0.048(5) 0.032(4) 0.061(5) 0.004(4) 0.017(4) -0.008(4)
C35 0.075(6) 0.034(4) 0.050(5) 0.021(4) 0.032(5) 0.008(4)
C41 0.031(5) 0.212(14) 0.028(5) 0.046(7) 0.007(4) 0.033(8)
C42 0.113(11) 0.107(10) 0.034(5) -0.010(5) 0.027(6) -0.034(9)
C43 0.116(11) 0.128(11) 0.081(8) 0.023(8) 0.080(8) 0.021(9)
C44 0.074(8) 0.127(10) 0.047(5) 0.031(6) 0.024(5) -0.044(8)
C45 0.164(12) 0.054(6) 0.033(5) 0.019(4) 0.042(7) 0.031(8)
C51 0.034(4) 0.069(6) 0.055(5) -0.008(4) 0.004(4) -0.019(5)
C52 0.040(5) 0.062(5) 0.036(4) -0.003(4) 0.000(4) 0.010(4)
C53 0.077(6) 0.049(5) 0.032(4) 0.018(4) -0.010(4) -0.014(5)
C54 0.047(5) 0.136(10) 0.025(4) -0.008(5) 0.005(4) -0.010(6)
C55 0.075(7) 0.067(6) 0.043(5) -0.030(4) -0.006(5) -0.004(5)
C61 0.032(4) 0.056(5) 0.070(6) 0.007(4) 0.031(4) 0.013(4)
C62 0.058(5) 0.044(5) 0.072(6) -0.017(5) 0.026(5) 0.018(4)
C63 0.047(5) 0.028(4) 0.131(9) 0.013(5) 0.025(6) 0.011(4)
C64 0.060(6) 0.095(7) 0.051(5) 0.043(5) 0.032(5) 0.063(6)
C65 0.036(4) 0.054(5) 0.067(6) -0.004(4) 0.006(4) 0.014(4)

loop_
_atom_type_symbol
_atom_type_description
_atom_type_scat_dispersion_real
_atom_type_scat_dispersion_imag
_atom_type_scat_source
C C 0.0033 0.0016 'International Tables Vol C Tables 4.2.6.8 and 6.1.1.4'
H H 0.0000 0.0000 'International Tables Vol C Tables 4.2.6.8 and 6.1.1.4'
N N 0.0061 0.0033 'International Tables Vol C Tables 4.2.6.8 and 6.1.1.4'
Nd Nd -0.1943 3.0179 'International Tables Vol C Tables 4.2.6.8 and 6.1.1.4'

loop_
_geom_angle_atom_site_label_1
_geom_angle_atom_site_label_2
_geom_angle_atom_site_label_3
_geom_angle
_geom_angle_site_symmetry_1
_geom_angle_site_symmetry_3
_geom_angle_publ_flag
N2 Nd1 N1 71.79(16) . . ?
N2 Nd1 N12 120.75(16) . . ?
N1 Nd1 N12 52.45(16) . . ?
N2 Nd1 C42 104.1(4) . . ?
N1 Nd1 C42 123.3(3) . . ?
N12 Nd1 C42 121.2(3) . . ?
N2 Nd1 C43 130.6(3) . . ?
N1 Nd1 C43 118.4(3) . . ?
N12 Nd1 C43 95.8(4) . . ?
C42 Nd1 C43 27.7(3) . . ?
N2 Nd1 C35 78.3(2) . . ?
N1 Nd1 C35 112.9(2) . . ?
N12 Nd1 C35 104.1(2) . . ?
C42 Nd1 C35 121.6(3) . . ?
C43 Nd1 C35 126.7(3) . . ?
N2 Nd1 C41 84.6(2) . . ?
N1 Nd1 C41 97.1(4) . . ?
N12 Nd1 C41 117.5(3) . . ?
C42 Nd1 C41 28.9(3) . . ?
C43 Nd1 C41 47.6(3) . . ?
C35 Nd1 C41 138.1(4) . . ?
N2 Nd1 C31 106.1(2) . . ?
N1 Nd1 C31 113.6(2) . . ?
N12 Nd1 C31 82.3(2) . . ?
C42 Nd1 C31 121.3(4) . . ?
C43 Nd1 C31 111.0(3) . . ?
C35 Nd1 C31 29.3(2) . . ?
C41 Nd1 C31 149.3(4) . . ?
N2 Nd1 C34 76.97(19) . . ?
N1 Nd1 C34 136.4(2) . . ?
N12 Nd1 C34 130.44(19) . . ?
C42 Nd1 C34 93.1(3) . . ?
C43 Nd1 C34 105.0(4) . . ?
C35 Nd1 C34 29.3(2) . . ?
C41 Nd1 C34 109.6(4) . . ?
C31 Nd1 C34 48.4(2) . . ?
N2 Nd1 C44 127.5(3) . . ?
N1 Nd1 C44 91.0(4) . . ?
N12 Nd1 C44 76.3(3) . . ?
C42 Nd1 C44 45.6(3) . . ?
C43 Nd1 C44 27.5(3) . . ?
C35 Nd1 C44 150.6(4) . . ?
C41 Nd1 C44 47.8(3) . . ?
C31 Nd1 C44 126.0(4) . . ?
C34 Nd1 C44 132.5(4) . . ?
N2 Nd1 C45 99.6(3) . . ?
N1 Nd1 C45 76.4(2) . . ?
N12 Nd1 C45 86.6(3) . . ?
C42 Nd1 C45 47.8(3) . . ?
C43 Nd1 C45 47.1(3) . . ?
C35 Nd1 C45 168.7(3) . . ?
C41 Nd1 C45 30.9(3) . . ?
C31 Nd1 C45 154.2(4) . . ?
C34 Nd1 C45 139.4(3) . . ?
C44 Nd1 C45 28.2(3) . . ?
N2 Nd1 C32 123.3(2) . . ?
N1 Nd1 C32 138.0(2) . . ?
N12 Nd1 C32 92.3(2) . . ?
C42 Nd1 C32 92.9(4) . . ?
C43 Nd1 C32 83.0(3) . . ?
C35 Nd1 C32 47.8(2) . . ?
C41 Nd1 C32 121.7(4) . . ?
C31 Nd1 C32 29.0(2) . . ?
C34 Nd1 C32 48.0(2) . . ?
C44 Nd1 C32 102.9(4) . . ?
C45 Nd1 C32 129.4(3) . . ?
N1 Nd2 N22 121.87(16) . . ?
N1 Nd2 N2 71.83(17) . . ?
N22 Nd2 N2 52.51(16) . . ?
N1 Nd2 C63 84.6(2) . . ?
N22 Nd2 C63 127.3(2) . . ?
N2 Nd2 C63 111.2(3) . . ?
N1 Nd2 C62 112.5(2) . . ?
N22 Nd2 C62 113.6(2) . . ?
N2 Nd2 C62 127.2(2) . . ?
C63 Nd2 C62 29.3(2) . . ?
N1 Nd2 C61 129.0(2) . . ?
N22 Nd2 C61 85.3(2) . . ?
N2 Nd2 C61 105.7(2) . . ?
C63 Nd2 C61 47.7(2) . . ?
C62 Nd2 C61 28.9(2) . . ?
N1 Nd2 C51 78.5(2) . . ?
N22 Nd2 C51 127.3(2) . . ?
N2 Nd2 C51 133.4(2) . . ?
C63 Nd2 C51 100.5(3) . . ?
C62 Nd2 C51 97.0(3) . . ?
C61 Nd2 C51 120.9(3) . . ?
N1 Nd2 C53 108.1(2) . . ?
N22 Nd2 C53 79.8(2) . . ?
N2 Nd2 C53 109.9(2) . . ?
C63 Nd2 C53 138.9(3) . . ?
C62 Nd2 C53 117.1(3) . . ?
C61 Nd2 C53 119.5(3) . . ?
C51 Nd2 C53 47.7(2) . . ?
N1 Nd2 C64 82.4(2) . . ?
N22 Nd2 C64 103.9(3) . . ?
N2 Nd2 C64 83.0(3) . . ?
C63 Nd2 C64 29.3(2) . . ?
C62 Nd2 C64 48.2(2) . . ?
C61 Nd2 C64 47.7(2) . . ?
C51 Nd2 C64 128.0(3) . . ?
C53 Nd2 C64 165.2(3) . . ?
N1 Nd2 C65 108.7(2) . . ?
N22 Nd2 C65 79.3(2) . . ?
N2 Nd2 C65 80.0(2) . . ?
C63 Nd2 C65 48.1(2) . . ?
C62 Nd2 C65 47.9(2) . . ?
C61 Nd2 C65 28.8(2) . . ?
C51 Nd2 C65 144.7(3) . . ?
C53 Nd2 C65 143.2(3) . . ?
C64 Nd2 C65 29.1(2) . . ?
N1 Nd2 C52 80.5(2) . . ?
N22 Nd2 C52 101.5(2) . . ?
N2 Nd2 C52 109.4(2) . . ?
C63 Nd2 C52 129.2(3) . . ?
C62 Nd2 C52 123.3(2) . . ?
C61 Nd2 C52 140.2(2) . . ?
C51 Nd2 C52 28.9(2) . . ?
C53 Nd2 C52 28.9(2) . . ?
C64 Nd2 C52 154.3(3) . . ?
C65 Nd2 C52 168.9(2) . . ?
N1 Nd2 C55 104.1(3) . . ?
N22 Nd2 C55 119.4(2) . . ?
N2 Nd2 C55 156.0(2) . . ?
C63 Nd2 C55 91.4(3) . . ?
C62 Nd2 C55 76.5(3) . . ?
C61 Nd2 C55 95.2(3) . . ?
C51 Nd2 C55 28.2(2) . . ?
C53 Nd2 C55 47.8(3) . . ?
C64 Nd2 C55 120.4(3) . . ?
C65 Nd2 C55 122.7(3) . . ?
C52 Nd2 C55 47.2(2) . . ?
C11 N1 Nd2 135.3(4) . . ?
C11 N1 Nd1 95.9(4) . . ?
Nd2 N1 Nd1 100.02(17) . . ?
N16 C11 N1 121.8(6) . . ?
N16 C11 N12 125.0(5) . . ?
N1 C11 N12 113.1(5) . . ?
C13 N12 C11 116.9(5) . . ?
C13 N12 Nd1 142.3(4) . . ?
C11 N12 Nd1 94.4(4) . . ?
N12 C13 C14 120.3(6) . . ?
N12 C13 C131 116.4(6) . . ?
C14 C13 C131 123.3(6) . . ?
C15 C14 C13 119.2(6) . . ?
N16 C15 C14 122.6(6) . . ?
N16 C15 C151 116.8(6) . . ?
C14 C15 C151 120.6(6) . . ?
C15 N16 C11 115.9(6) . . ?
C21 N2 Nd1 139.0(4) . . ?
C21 N2 Nd2 94.8(4) . . ?
Nd1 N2 Nd2 97.88(18) . . ?
N26 C21 N2 122.2(5) . . ?
N26 C21 N22 124.5(5) . . ?
N2 C21 N22 113.2(5) . . ?
C23 N22 C21 117.4(5) . . ?
C23 N22 Nd2 140.1(4) . . ?
C21 N22 Nd2 96.3(3) . . ?
N22 C23 C24 120.3(5) . . ?
N22 C23 C231 117.4(5) . . ?
C24 C23 C231 122.3(6) . . ?
C23 C24 C25 119.3(6) . . ?
N26 C25 C24 121.4(6) . . ?
N26 C25 C251 116.4(6) . . ?
C24 C25 C251 122.2(6) . . ?
C25 N26 C21 117.1(5) . . ?
C32 C31 C35 107.6(7) . . ?
C32 C31 Nd1 76.7(4) . . ?
C35 C31 Nd1 74.8(4) . . ?
C31 C32 C33 108.2(7) . . ?
C31 C32 Nd1 74.3(4) . . ?
C33 C32 Nd1 75.8(4) . . ?
C34 C33 C32 107.6(7) . . ?
C34 C33 Nd1 74.5(4) . . ?
C32 C33 Nd1 74.9(4) . . ?
C33 C34 C35 107.8(7) . . ?
C33 C34 Nd1 76.6(4) . . ?
C35 C34 Nd1 74.2(4) . . ?
C31 C35 C34 108.9(7) . . ?
C31 C35 Nd1 76.0(4) . . ?
C34 C35 Nd1 76.5(4) . . ?
C42 C41 C45 103.2(9) . . ?
C42 C41 Nd1 73.7(5) . . ?
C45 C41 Nd1 75.9(4) . . ?
C43 C42 C41 111.9(12) . . ?
C43 C42 Nd1 76.7(6) . . ?
C41 C42 Nd1 77.4(5) . . ?
C42 C43 C44 109.2(12) . . ?
C42 C43 Nd1 75.7(6) . . ?
C44 C43 Nd1 78.4(6) . . ?
C43 C44 C45 111.4(11) . . ?
C43 C44 Nd1 74.1(5) . . ?
C45 C44 Nd1 76.6(5) . . ?
C44 C45 C41 104.2(9) . . ?
C44 C45 Nd1 75.1(5) . . ?
C41 C45 Nd1 73.2(4) . . ?
C55 C51 C52 109.1(8) . . ?
C55 C51 Nd2 76.8(4) . . ?
C52 C51 Nd2 76.1(4) . . ?
C51 C52 C53 108.0(7) . . ?
C51 C52 Nd2 74.9(4) . . ?
C53 C52 Nd2 75.2(4) . . ?
C52 C53 C54 107.6(7) . . ?
C52 C53 Nd2 75.9(4) . . ?
C54 C53 Nd2 75.8(4) . . ?
C55 C54 C53 106.2(8) . . ?
C55 C54 Nd2 75.4(5) . . ?
C53 C54 Nd2 74.6(4) . . ?
C51 C55 C54 109.1(8) . . ?
C51 C55 Nd2 75.0(4) . . ?
C54 C55 Nd2 75.5(4) . . ?
C65 C61 C62 109.6(7) . . ?
C65 C61 Nd2 76.0(4) . . ?
C62 C61 Nd2 75.4(4) . . ?
C61 C62 C63 107.2(7) . . ?
C61 C62 Nd2 75.7(4) . . ?
C63 C62 Nd2 75.0(4) . . ?
C62 C63 C64 108.1(8) . . ?
C62 C63 Nd2 75.7(4) . . ?
C64 C63 Nd2 76.0(4) . . ?
C65 C64 C63 107.5(7) . . ?
C65 C64 Nd2 75.6(4) . . ?
C63 C64 Nd2 74.7(4) . . ?
C61 C65 C64 107.6(7) . . ?
C61 C65 Nd2 75.3(4) . . ?
C64 C65 Nd2 75.3(4) . . ?

loop_
_geom_bond_atom_site_label_1
_geom_bond_atom_site_label_2
_geom_bond_distance
_geom_bond_site_symmetry_2
_geom_bond_publ_flag
Nd1 N2 2.565(5) . ?
Nd1 N1 2.560(5) . ?
Nd1 N12 2.586(5) . ?
Nd1 C42 2.703(8) . ?
Nd1 C43 2.715(9) . ?
Nd1 C35 2.740(6) . ?
Nd1 C41 2.748(8) . ?
Nd1 C31 2.755(7) . ?
Nd1 C34 2.769(7) . ?
Nd1 C44 2.765(8) . ?
Nd1 C45 2.783(8) . ?
Nd1 C32 2.786(7) . ?
Nd2 N1 2.522(5) . ?
Nd2 N22 2.557(5) . ?
Nd2 N2 2.599(6) . ?
Nd2 C63 2.741(7) . ?
Nd2 C62 2.750(7) . ?
Nd2 C61 2.754(6) . ?
Nd2 C51 2.754(7) . ?
Nd2 C53 2.761(7) . ?
Nd2 C64 2.758(7) . ?
Nd2 C65 2.762(7) . ?
Nd2 C52 2.769(7) . ?
Nd2 C55 2.776(7) . ?
N1 C11 1.356(8) . ?
C11 N16 1.356(7) . ?
C11 N12 1.369(7) . ?
N12 C13 1.356(8) . ?
C13 C14 1.372(9) . ?
C13 C131 1.496(9) . ?
C14 C15 1.372(9) . ?
C15 N16 1.336(8) . ?
C15 C151 1.520(9) . ?
N2 C21 1.359(7) . ?
C21 N26 1.353(7) . ?
C21 N22 1.373(7) . ?
N22 C23 1.356(7) . ?
C23 C24 1.374(8) . ?
C23 C231 1.485(8) . ?
C24 C25 1.396(8) . ?
C25 N26 1.337(7) . ?
C25 C251 1.508(8) . ?
C31 C32 1.389(11) . ?
C31 C35 1.388(11) . ?
C32 C33 1.409(11) . ?
C33 C34 1.389(10) . ?
C34 C35 1.393(10) . ?
C41 C42 1.363(15) . ?
C41 C45 1.474(14) . ?
C42 C43 1.295(14) . ?
C43 C44 1.304(15) . ?
C44 C45 1.354(14) . ?
C51 C55 1.345(11) . ?
C51 C52 1.380(11) . ?
C52 C53 1.379(11) . ?
C53 C54 1.414(12) . ?
C54 C55 1.394(12) . ?
C61 C65 1.370(10) . ?
C61 C62 1.371(10) . ?
C62 C63 1.390(11) . ?
C63 C64 1.390(12) . ?
C64 C65 1.389(11) . ?
